data_2221071
loop_
_publ_author_name
'Lu, Ran-zhe'
'Zhang, Min'
'Han, Lu-na'
'Wang, Bin'
'Wang, Hai-bo'

_publ_section_title
;
 Bis{6-[4-(2-ethyoxyphenyldiazenyl)phenoxy]hexanol} monohydrate
;
_journal_coeditor_code HB2877
_journal_issue 3
_journal_name_full 'Acta Crystallographica Section E'
_journal_page_first o509
_journal_paper_doi 10.1107/S1600536808043924
_journal_volume 65
_journal_year 2009
_chemical_formula_iupac '2C20 H26 N2 O3, H2 O'
_chemical_formula_moiety '2(C20 H26 N2 O3), H2 O'
_chemical_formula_sum 'C40 H54 N4 O7'
_chemical_formula_weight 702.87
_chemical_name_systematic
;
Bis{6-[4-(2-ethyoxyphenyldiazenyl)phenoxy]hexanol} monohydrate
;
_space_group_IT_number 2
_symmetry_cell_setting triclinic
_symmetry_space_group_name_Hall '-P 1'
_symmetry_space_group_name_H-M 'P -1'
_atom_sites_solution_hydrogens geom
_atom_sites_solution_primary direct
_atom_sites_solution_secondary difmap
_audit_creation_method SHELXL-97
_cell_angle_alpha 90.46(3)
_cell_angle_beta 98.46(3)
_cell_angle_gamma 106.10(3)
_cell_formula_units_Z 2
_cell_length_a 7.4586(7)
_cell_length_b 11.5674(11)
_cell_length_c 24.070(2)
_cell_measurement_reflns_used 25
_cell_measurement_temperature 293(2)
_cell_measurement_theta_max 13
_cell_measurement_theta_min 9
_cell_volume 1970.9(5)
_computing_cell_refinement 'CAD-4 EXPRESS (Enraf--Nonius, 1994)'
_computing_data_collection 'CAD-4 EXPRESS (Enraf--Nonius, 1994)'
_computing_data_reduction 'XCAD4 (Harms & Wocadlo, 1995)'
_computing_molecular_graphics 'SHELXTL (Sheldrick, 2008)'
_computing_publication_material 'SHELXL97 (Sheldrick, 2008)'
_computing_structure_refinement 'SHELXL97 (Sheldrick, 2008)'
_computing_structure_solution 'SHELXS97 (Sheldrick, 2008)'
_diffrn_ambient_temperature 293(2)
_diffrn_measured_fraction_theta_full 0.999
_diffrn_measured_fraction_theta_max 0.999
_diffrn_measurement_device_type 'Enraf--Nonius CAD-4'
_diffrn_measurement_method \w/2\q
_diffrn_radiation_monochromator graphite
_diffrn_radiation_source 'fine-focus sealed tube'
_diffrn_radiation_type MoK\a
_diffrn_radiation_wavelength 0.71073
_diffrn_reflns_av_R_equivalents 0.0769
_diffrn_reflns_av_sigmaI/netI 0.0606
_diffrn_reflns_limit_h_max 8
_diffrn_reflns_limit_h_min 0
_diffrn_reflns_limit_k_max 13
_diffrn_reflns_limit_k_min -13
_diffrn_reflns_limit_l_max 28
_diffrn_reflns_limit_l_min -28
_diffrn_reflns_number 7726
_diffrn_reflns_theta_full 25.27
_diffrn_reflns_theta_max 25.27
_diffrn_reflns_theta_min 1.71
_diffrn_standards_decay_% 1
_diffrn_standards_interval_count 200
_diffrn_standards_interval_time 120
_diffrn_standards_number 3
_exptl_absorpt_coefficient_mu 0.081
_exptl_absorpt_correction_T_max 0.982
_exptl_absorpt_correction_T_min 0.956
_exptl_absorpt_correction_type psi-scan
_exptl_absorpt_process_details '(North <i>et al.</i>,  1968)'
_exptl_crystal_colour yellow
_exptl_crystal_density_diffrn 1.184
_exptl_crystal_density_method 'not measured'
_exptl_crystal_description block
_exptl_crystal_F_000 756
_exptl_crystal_size_max 0.30
_exptl_crystal_size_mid 0.20
_exptl_crystal_size_min 0.10
_refine_diff_density_max 0.208
_refine_diff_density_min -0.302
_refine_ls_extinction_method none
_refine_ls_goodness_of_fit_ref 1.004
_refine_ls_hydrogen_treatment constr
_refine_ls_matrix_type full
_refine_ls_number_parameters 460
_refine_ls_number_reflns 7134
_refine_ls_number_restraints 0
_refine_ls_restrained_S_all 1.004
_refine_ls_R_factor_all 0.1476
_refine_ls_R_factor_gt 0.0739
_refine_ls_shift/su_max 0.000
_refine_ls_shift/su_mean 0.000
_refine_ls_structure_factor_coef Fsqd
_refine_ls_weighting_details 'calc w=1/[\s^2^(Fo^2^)+(0.05P)^2^+1.3P] where P=(Fo^2^+2Fc^2^)/3'
_refine_ls_weighting_scheme calc
_refine_ls_wR_factor_gt 0.1516
_refine_ls_wR_factor_ref 0.1812
_reflns_number_gt 3403
_reflns_number_total 7134
_reflns_threshold_expression I>2\s(I)
_cod_data_source_file hb2877.cif
_cod_data_source_block I
_cod_depositor_comments
;
The following automatic conversions were performed:
'_symmetry_cell_setting' value 'Triclinic' changed to 'triclinic'
according to '/home/saulius/struct/CIF-dictionaries/cif_core.dic'
dictionary named 'cif_core.dic' version 2.4.1 from 2010-06-29.

Automatic conversion script
Id: cif_fix_enum 1527 2010-12-29 10:47:43Z saulius 

The following automatic conversions were performed:

'_symmetry_cell_setting' value 'Triclinic' changed to 'triclinic'
according to /home/saulius/struct/CIF-dictionaries/cif_core.dic
dictionary named 'cif_core.dic' version 2.4.1 from 2010-06-29.

Automatic conversion script
Id: cif_fix_values 1715 2011-07-08 13:25:40Z adriana 
;
_cod_database_code 2221071
_cod_database_fobs_code 2221071

loop_
_symmetry_equiv_pos_as_xyz
'x, y, z'
'-x, -y, -z'

loop_
_atom_site_type_symbol
_atom_site_label
_atom_site_fract_x
_atom_site_fract_y
_atom_site_fract_z
_atom_site_U_iso_or_equiv
_atom_site_adp_type
_atom_site_calc_flag
_atom_site_refinement_flags
_atom_site_occupancy
_atom_site_disorder_assembly
_atom_site_disorder_group
O OW 0.5276(4) 0.9282(2) -0.24533(12) 0.0971(10) Uani d . 1 . .
H HWB 0.4522 0.8576 -0.2505 0.117 Uiso d R 1 . .
H HWA 0.4667 0.9734 -0.2339 0.117 Uiso d R 1 . .
O O1 -0.2094(4) 0.8215(3) 0.72415(13) 0.1066(11) Uani d . 1 . .
H H1A -0.2390 0.8873 0.7249 0.128 Uiso d R 1 . .
O O2 -0.2623(4) 0.2599(2) 0.47771(11) 0.0815(8) Uani d . 1 . .
O O3 -0.2369(4) -0.2649(2) 0.26105(10) 0.0694(7) Uani d . 1 . .
N N1 -0.2457(5) -0.2022(3) 0.41759(13) 0.0670(9) Uani d . 1 . .
N N2 -0.2520(4) -0.2221(2) 0.36679(13) 0.0592(8) Uani d . 1 . .
C C1 -0.2298(6) 0.7803(4) 0.66703(19) 0.0878(14) Uani d . 1 . .
H H1C -0.1298 0.8320 0.6495 0.105 Uiso calc R 1 . .
H H1D -0.3495 0.7864 0.6472 0.105 Uiso calc R 1 . .
C C2 -0.2224(6) 0.6527(3) 0.66147(16) 0.0724(11) Uani d . 1 . .
H H2B -0.3242 0.6014 0.6784 0.087 Uiso calc R 1 . .
H H2C -0.1043 0.6467 0.6825 0.087 Uiso calc R 1 . .
C C3 -0.2381(6) 0.6057(3) 0.60160(16) 0.0725(11) Uani d . 1 . .
H H3A -0.1302 0.6523 0.5856 0.087 Uiso calc R 1 . .
H H3B -0.3509 0.6176 0.5796 0.087 Uiso calc R 1 . .
C C4 -0.2468(5) 0.4737(3) 0.59679(15) 0.0639(10) Uani d . 1 . .
H H4A -0.3572 0.4271 0.6117 0.077 Uiso calc R 1 . .
H H4B -0.1363 0.4615 0.6200 0.077 Uiso calc R 1 . .
C C5 -0.2556(6) 0.4259(3) 0.53730(15) 0.0674(10) Uani d . 1 . .
H H5A -0.3703 0.4327 0.5144 0.081 Uiso calc R 1 . .
H H5B -0.1490 0.4747 0.5214 0.081 Uiso calc R 1 . .
C C6 -0.2523(6) 0.2965(3) 0.53547(15) 0.0682(11) Uani d . 1 . .
H H6A -0.1369 0.2886 0.5575 0.082 Uiso calc R 1 . .
H H6B -0.3589 0.2464 0.5509 0.082 Uiso calc R 1 . .
C C7 -0.2574(5) 0.1447(3) 0.46608(16) 0.0641(10) Uani d . 1 . .
C C8 -0.2501(6) 0.0598(3) 0.50434(16) 0.0780(12) Uani d . 1 . .
H H8A -0.2476 0.0779 0.5422 0.094 Uiso calc R 1 . .
C C9 -0.2466(6) -0.0536(4) 0.48678(16) 0.0810(13) Uani d . 1 . .
H H9A -0.2415 -0.1114 0.5131 0.097 Uiso calc R 1 . .
C C10 -0.2504(5) -0.0821(3) 0.43104(15) 0.0578(9) Uani d . 1 . .
C C11 -0.2537(6) 0.0043(3) 0.39299(16) 0.0712(11) Uani d . 1 . .
H H11A -0.2522 -0.0129 0.3553 0.085 Uiso calc R 1 . .
C C12 -0.2592(6) 0.1153(4) 0.40993(16) 0.0804(13) Uani d . 1 . .
H H12A -0.2643 0.1728 0.3834 0.096 Uiso calc R 1 . .
C C13 -0.2518(5) -0.3409(3) 0.35068(15) 0.0527(9) Uani d . 1 . .
C C14 -0.2609(5) -0.4337(3) 0.38626(16) 0.0648(10) Uani d . 1 . .
H H14A -0.2637 -0.4199 0.4242 0.078 Uiso calc R 1 . .
C C15 -0.2659(5) -0.5478(3) 0.36662(18) 0.0702(11) Uani d . 1 . .
H H15A -0.2720 -0.6102 0.3910 0.084 Uiso calc R 1 . .
C C16 -0.2618(5) -0.5669(4) 0.31014(19) 0.0725(11) Uani d . 1 . .
H H16A -0.2657 -0.6431 0.2965 0.087 Uiso calc R 1 . .
C C17 -0.2520(5) -0.4757(3) 0.27399(17) 0.0656(10) Uani d . 1 . .
H H17A -0.2481 -0.4901 0.2362 0.079 Uiso calc R 1 . .
C C18 -0.2479(5) -0.3613(3) 0.29358(15) 0.0556(9) Uani d . 1 . .
C C19 -0.2130(6) -0.2753(3) 0.20418(15) 0.0675(11) Uani d . 1 . .
H H19A -0.3237 -0.3317 0.1829 0.081 Uiso calc R 1 . .
H H19B -0.1040 -0.3042 0.2016 0.081 Uiso calc R 1 . .
C C20 -0.1848(6) -0.1522(4) 0.18134(17) 0.0864(13) Uani d . 1 . .
H H20A -0.1668 -0.1557 0.1428 0.130 Uiso calc R 1 . .
H H20B -0.0755 -0.0972 0.2029 0.130 Uiso calc R 1 . .
H H20C -0.2940 -0.1250 0.1838 0.130 Uiso calc R 1 . .
O O4 0.1625(4) 0.8614(2) -0.22791(12) 0.0906(9) Uani d . 1 . .
H H4C 0.0704 0.8070 -0.2458 0.109 Uiso d R 1 . .
O O5 0.2453(4) 0.3308(2) 0.01659(10) 0.0768(8) Uani d . 1 . .
O O6 0.2785(4) -0.1956(2) 0.24180(10) 0.0668(7) Uani d . 1 . .
N N3 0.2699(5) -0.1229(3) 0.08391(13) 0.0689(9) Uani d . 1 . .
N N4 0.2798(4) -0.1396(2) 0.13469(12) 0.0581(8) Uani d . 1 . .
C C21 0.1799(6) 0.8282(4) -0.17127(19) 0.0852(13) Uani d . 1 . .
H H21A 0.0667 0.8301 -0.1564 0.102 Uiso calc R 1 . .
H H21B 0.2857 0.8874 -0.1494 0.102 Uiso calc R 1 . .
C C22 0.2088(6) 0.7064(3) -0.16406(16) 0.0707(11) Uani d . 1 . .
H H22A 0.3261 0.7065 -0.1769 0.085 Uiso calc R 1 . .
H H22B 0.1073 0.6484 -0.1881 0.085 Uiso calc R 1 . .
C C23 0.2158(6) 0.6645(3) -0.10461(16) 0.0661(10) Uani d . 1 . .
H H23A 0.3228 0.7186 -0.0808 0.079 Uiso calc R 1 . .
H H23B 0.1020 0.6683 -0.0906 0.079 Uiso calc R 1 . .
C C24 0.2325(6) 0.5374(3) -0.10095(15) 0.0658(10) Uani d . 1 . .
H H24A 0.1279 0.4842 -0.1260 0.079 Uiso calc R 1 . .
H H24B 0.3484 0.5346 -0.1139 0.079 Uiso calc R 1 . .
C C25 0.2330(6) 0.4913(3) -0.04241(15) 0.0664(10) Uani d . 1 . .
H H25A 0.3431 0.5407 -0.0179 0.080 Uiso calc R 1 . .
H H25B 0.1217 0.4995 -0.0282 0.080 Uiso calc R 1 . .
C C26 0.2352(6) 0.3623(3) -0.04032(15) 0.0671(10) Uani d . 1 . .
H H26A 0.1215 0.3109 -0.0626 0.081 Uiso calc R 1 . .
H H26B 0.3435 0.3519 -0.0555 0.081 Uiso calc R 1 . .
C C27 0.2510(5) 0.2175(3) 0.03082(15) 0.0614(10) Uani d . 1 . .
C C28 0.2504(6) 0.1940(3) 0.08671(16) 0.0737(12) Uani d . 1 . .
H H28A 0.2452 0.2539 0.1119 0.088 Uiso calc R 1 . .
C C29 0.2573(6) 0.0849(3) 0.10573(15) 0.0677(11) Uani d . 1 . .
H H29A 0.2566 0.0707 0.1437 0.081 Uiso calc R 1 . .
C C30 0.2656(5) -0.0058(3) 0.06852(15) 0.0616(10) Uani d . 1 . .
C C31 0.2649(7) 0.0181(4) 0.01333(16) 0.0855(14) Uani d . 1 . .
H H31A 0.2687 -0.0422 -0.0119 0.103 Uiso calc R 1 . .
C C32 0.2589(7) 0.1291(4) -0.00667(17) 0.0846(13) Uani d . 1 . .
H H32A 0.2601 0.1436 -0.0446 0.102 Uiso calc R 1 . .
C C33 0.2824(5) -0.2583(3) 0.14889(15) 0.0536(9) Uani d . 1 . .
C C34 0.2858(5) -0.3467(3) 0.11001(16) 0.0619(10) Uani d . 1 . .
H H34A 0.2862 -0.3292 0.0724 0.074 Uiso calc R 1 . .
C C35 0.2887(5) -0.4604(3) 0.12658(19) 0.0705(11) Uani d . 1 . .
H H35A 0.2898 -0.5191 0.1001 0.085 Uiso calc R 1 . .
C C36 0.2898(5) -0.4861(3) 0.1814(2) 0.0741(11) Uani d . 1 . .
H H36A 0.2926 -0.5627 0.1922 0.089 Uiso calc R 1 . .
C C37 0.2870(5) -0.4001(3) 0.22214(17) 0.0679(11) Uani d . 1 . .
H H37A 0.2871 -0.4187 0.2597 0.081 Uiso calc R 1 . .
C C38 0.2839(5) -0.2860(3) 0.20512(16) 0.0580(9) Uani d . 1 . .
C C39 0.2613(6) -0.2236(4) 0.29842(15) 0.0755(12) Uani d . 1 . .
H H39A 0.3771 -0.2374 0.3173 0.091 Uiso calc R 1 . .
H H39B 0.1586 -0.2960 0.2996 0.091 Uiso calc R 1 . .
C C40 0.2227(7) -0.1189(4) 0.32730(17) 0.0897(14) Uani d . 1 . .
H H40A 0.2108 -0.1361 0.3658 0.135 Uiso calc R 1 . .
H H40B 0.1075 -0.1062 0.3085 0.135 Uiso calc R 1 . .
H H40C 0.3252 -0.0477 0.3261 0.135 Uiso calc R 1 . .

loop_
_atom_site_aniso_label
_atom_site_aniso_U_11
_atom_site_aniso_U_22
_atom_site_aniso_U_33
_atom_site_aniso_U_12
_atom_site_aniso_U_13
_atom_site_aniso_U_23
OW 0.102(2) 0.0739(19) 0.120(2) 0.0148(17) 0.0522(19) -0.0047(17)
O1 0.111(3) 0.095(2) 0.123(3) 0.0508(19) 0.008(2) -0.050(2)
O2 0.128(3) 0.0624(17) 0.0648(18) 0.0391(17) 0.0244(16) -0.0029(13)
O3 0.097(2) 0.0609(16) 0.0555(16) 0.0248(15) 0.0232(14) -0.0032(13)
N1 0.089(2) 0.062(2) 0.055(2) 0.0276(18) 0.0165(17) -0.0053(15)
N2 0.066(2) 0.0560(19) 0.059(2) 0.0185(15) 0.0193(16) -0.0019(15)
C1 0.091(3) 0.073(3) 0.102(4) 0.031(3) 0.010(3) -0.029(3)
C2 0.065(3) 0.073(3) 0.081(3) 0.026(2) 0.006(2) -0.019(2)
C3 0.083(3) 0.057(2) 0.081(3) 0.021(2) 0.025(2) -0.011(2)
C4 0.065(3) 0.060(2) 0.072(3) 0.0217(19) 0.018(2) -0.0085(19)
C5 0.083(3) 0.061(2) 0.065(2) 0.029(2) 0.015(2) -0.0009(19)
C6 0.087(3) 0.066(3) 0.055(2) 0.024(2) 0.015(2) -0.0097(19)
C7 0.078(3) 0.052(2) 0.067(3) 0.022(2) 0.020(2) -0.008(2)
C8 0.125(4) 0.066(3) 0.052(2) 0.040(3) 0.017(2) -0.002(2)
C9 0.130(4) 0.068(3) 0.053(2) 0.038(3) 0.021(2) 0.004(2)
C10 0.063(2) 0.050(2) 0.063(2) 0.0184(18) 0.0158(19) -0.0029(18)
C11 0.101(3) 0.063(3) 0.055(2) 0.026(2) 0.024(2) -0.004(2)
C12 0.129(4) 0.064(3) 0.057(3) 0.036(3) 0.027(2) 0.002(2)
C13 0.048(2) 0.050(2) 0.063(2) 0.0176(17) 0.0127(17) -0.0029(18)
C14 0.071(3) 0.058(2) 0.071(3) 0.022(2) 0.020(2) 0.003(2)
C15 0.071(3) 0.057(2) 0.086(3) 0.022(2) 0.017(2) 0.011(2)
C16 0.073(3) 0.057(3) 0.091(3) 0.023(2) 0.015(2) -0.005(2)
C17 0.072(3) 0.057(2) 0.070(3) 0.021(2) 0.013(2) -0.010(2)
C18 0.057(2) 0.052(2) 0.058(2) 0.0153(18) 0.0094(18) 0.0027(18)
C19 0.066(3) 0.075(3) 0.061(2) 0.016(2) 0.018(2) -0.006(2)
C20 0.100(4) 0.084(3) 0.073(3) 0.015(3) 0.026(3) 0.009(2)
O4 0.089(2) 0.082(2) 0.091(2) 0.0152(17) -0.0022(17) 0.0206(17)
O5 0.114(2) 0.0645(17) 0.0610(17) 0.0322(16) 0.0270(15) 0.0108(13)
O6 0.0854(19) 0.0619(16) 0.0582(16) 0.0240(14) 0.0210(13) 0.0053(13)
N3 0.100(3) 0.060(2) 0.053(2) 0.0308(18) 0.0152(18) 0.0057(15)
N4 0.065(2) 0.0559(19) 0.057(2) 0.0197(16) 0.0174(15) 0.0067(15)
C21 0.090(3) 0.078(3) 0.099(4) 0.032(3) 0.037(3) 0.024(3)
C22 0.081(3) 0.062(2) 0.070(3) 0.019(2) 0.019(2) 0.012(2)
C23 0.071(3) 0.059(2) 0.075(3) 0.023(2) 0.020(2) 0.0070(19)
C24 0.075(3) 0.063(2) 0.069(3) 0.027(2) 0.024(2) 0.0096(19)
C25 0.075(3) 0.064(2) 0.068(3) 0.029(2) 0.017(2) 0.0091(19)
C26 0.076(3) 0.069(3) 0.060(2) 0.023(2) 0.019(2) 0.009(2)
C27 0.074(3) 0.055(2) 0.059(2) 0.023(2) 0.013(2) 0.0095(19)
C28 0.115(4) 0.057(2) 0.060(3) 0.032(2) 0.031(2) 0.007(2)
C29 0.093(3) 0.070(3) 0.047(2) 0.028(2) 0.024(2) 0.0092(19)
C30 0.074(3) 0.057(2) 0.059(2) 0.023(2) 0.018(2) 0.0036(18)
C31 0.151(4) 0.069(3) 0.051(2) 0.052(3) 0.021(3) 0.001(2)
C32 0.139(4) 0.072(3) 0.055(2) 0.043(3) 0.029(3) 0.005(2)
C33 0.054(2) 0.047(2) 0.063(2) 0.0159(17) 0.0123(18) 0.0005(17)
C34 0.062(3) 0.062(2) 0.067(2) 0.023(2) 0.0120(19) -0.0024(19)
C35 0.066(3) 0.058(3) 0.091(3) 0.024(2) 0.011(2) -0.009(2)
C36 0.068(3) 0.051(2) 0.104(3) 0.018(2) 0.014(2) 0.008(2)
C37 0.065(3) 0.060(3) 0.080(3) 0.020(2) 0.012(2) 0.011(2)
C38 0.053(2) 0.053(2) 0.070(3) 0.0146(18) 0.0137(19) -0.0017(19)
C39 0.084(3) 0.086(3) 0.056(3) 0.022(2) 0.015(2) 0.015(2)
C40 0.112(4) 0.095(3) 0.059(3) 0.016(3) 0.027(2) -0.003(2)

loop_
_atom_type_symbol
_atom_type_description
_atom_type_scat_dispersion_real
_atom_type_scat_dispersion_imag
_atom_type_scat_source
C C 0.0033 0.0016 'International Tables Vol C Tables 4.2.6.8 and 6.1.1.4'
H H 0.0000 0.0000 'International Tables Vol C Tables 4.2.6.8 and 6.1.1.4'
N N 0.0061 0.0033 'International Tables Vol C Tables 4.2.6.8 and 6.1.1.4'
O O 0.0106 0.0060 'International Tables Vol C Tables 4.2.6.8 and 6.1.1.4'

loop_
_geom_angle_atom_site_label_1
_geom_angle_atom_site_label_2
_geom_angle_atom_site_label_3
_geom_angle_site_symmetry_1
_geom_angle_site_symmetry_3
_geom_angle
_geom_angle_publ_flag
HWB OW HWA . . 106.9 ?
C1 O1 H1A . . 108.6 ?
C7 O2 C6 . . 117.8(3) ?
C18 O3 C19 . . 119.5(3) ?
N2 N1 C10 . . 112.9(3) ?
N1 N2 C13 . . 115.5(3) ?
O1 C1 C2 . . 112.5(4) ?
O1 C1 H1C . . 109.1 ?
C2 C1 H1C . . 109.1 ?
O1 C1 H1D . . 109.1 ?
C2 C1 H1D . . 109.1 ?
H1C C1 H1D . . 107.8 ?
C1 C2 C3 . . 114.5(3) ?
C1 C2 H2B . . 108.6 ?
C3 C2 H2B . . 108.6 ?
C1 C2 H2C . . 108.6 ?
C3 C2 H2C . . 108.6 ?
H2B C2 H2C . . 107.6 ?
C2 C3 C4 . . 113.5(3) ?
C2 C3 H3A . . 108.9 ?
C4 C3 H3A . . 108.9 ?
C2 C3 H3B . . 108.9 ?
C4 C3 H3B . . 108.9 ?
H3A C3 H3B . . 107.7 ?
C3 C4 C5 . . 114.3(3) ?
C3 C4 H4A . . 108.7 ?
C5 C4 H4A . . 108.7 ?
C3 C4 H4B . . 108.7 ?
C5 C4 H4B . . 108.7 ?
H4A C4 H4B . . 107.6 ?
C6 C5 C4 . . 111.9(3) ?
C6 C5 H5A . . 109.2 ?
C4 C5 H5A . . 109.2 ?
C6 C5 H5B . . 109.2 ?
C4 C5 H5B . . 109.2 ?
H5A C5 H5B . . 107.9 ?
O2 C6 C5 . . 107.6(3) ?
O2 C6 H6A . . 110.2 ?
C5 C6 H6A . . 110.2 ?
O2 C6 H6B . . 110.2 ?
C5 C6 H6B . . 110.2 ?
H6A C6 H6B . . 108.5 ?
C8 C7 O2 . . 125.7(3) ?
C8 C7 C12 . . 118.7(3) ?
O2 C7 C12 . . 115.6(3) ?
C7 C8 C9 . . 119.8(4) ?
C7 C8 H8A . . 120.1 ?
C9 C8 H8A . . 120.1 ?
C10 C9 C8 . . 121.0(4) ?
C10 C9 H9A . . 119.5 ?
C8 C9 H9A . . 119.5 ?
C11 C10 C9 . . 118.9(3) ?
C11 C10 N1 . . 124.8(3) ?
C9 C10 N1 . . 116.3(3) ?
C12 C11 C10 . . 120.3(4) ?
C12 C11 H11A . . 119.9 ?
C10 C11 H11A . . 119.9 ?
C11 C12 C7 . . 121.3(4) ?
C11 C12 H12A . . 119.4 ?
C7 C12 H12A . . 119.4 ?
C14 C13 C18 . . 119.6(3) ?
C14 C13 N2 . . 124.9(3) ?
C18 C13 N2 . . 115.4(3) ?
C13 C14 C15 . . 121.1(4) ?
C13 C14 H14A . . 119.4 ?
C15 C14 H14A . . 119.4 ?
C16 C15 C14 . . 118.7(4) ?
C16 C15 H15A . . 120.6 ?
C14 C15 H15A . . 120.6 ?
C17 C16 C15 . . 121.2(4) ?
C17 C16 H16A . . 119.4 ?
C15 C16 H16A . . 119.4 ?
C16 C17 C18 . . 120.2(4) ?
C16 C17 H17A . . 119.9 ?
C18 C17 H17A . . 119.9 ?
O3 C18 C17 . . 124.5(3) ?
O3 C18 C13 . . 116.3(3) ?
C17 C18 C13 . . 119.2(3) ?
O3 C19 C20 . . 107.2(3) ?
O3 C19 H19A . . 110.3 ?
C20 C19 H19A . . 110.3 ?
O3 C19 H19B . . 110.3 ?
C20 C19 H19B . . 110.3 ?
H19A C19 H19B . . 108.5 ?
C19 C20 H20A . . 109.5 ?
C19 C20 H20B . . 109.5 ?
H20A C20 H20B . . 109.5 ?
C19 C20 H20C . . 109.5 ?
H20A C20 H20C . . 109.5 ?
H20B C20 H20C . . 109.5 ?
C21 O4 H4C . . 106.1 ?
C27 O5 C26 . . 120.5(3) ?
C38 O6 C39 . . 118.1(3) ?
N4 N3 C30 . . 115.4(3) ?
N3 N4 C33 . . 114.2(3) ?
O4 C21 C22 . . 113.7(4) ?
O4 C21 H21A . . 108.8 ?
C22 C21 H21A . . 108.8 ?
O4 C21 H21B . . 108.8 ?
C22 C21 H21B . . 108.8 ?
H21A C21 H21B . . 107.7 ?
C21 C22 C23 . . 115.2(3) ?
C21 C22 H22A . . 108.5 ?
C23 C22 H22A . . 108.5 ?
C21 C22 H22B . . 108.5 ?
C23 C22 H22B . . 108.5 ?
H22A C22 H22B . . 107.5 ?
C24 C23 C22 . . 112.4(3) ?
C24 C23 H23A . . 109.1 ?
C22 C23 H23A . . 109.1 ?
C24 C23 H23B . . 109.1 ?
C22 C23 H23B . . 109.1 ?
H23A C23 H23B . . 107.9 ?
C25 C24 C23 . . 113.7(3) ?
C25 C24 H24A . . 108.8 ?
C23 C24 H24A . . 108.8 ?
C25 C24 H24B . . 108.8 ?
C23 C24 H24B . . 108.8 ?
H24A C24 H24B . . 107.7 ?
C26 C25 C24 . . 113.0(3) ?
C26 C25 H25A . . 109.0 ?
C24 C25 H25A . . 109.0 ?
C26 C25 H25B . . 109.0 ?
C24 C25 H25B . . 109.0 ?
H25A C25 H25B . . 107.8 ?
O5 C26 C25 . . 108.1(3) ?
O5 C26 H26A . . 110.1 ?
C25 C26 H26A . . 110.1 ?
O5 C26 H26B . . 110.1 ?
C25 C26 H26B . . 110.1 ?
H26A C26 H26B . . 108.4 ?
O5 C27 C28 . . 116.0(3) ?
O5 C27 C32 . . 124.4(3) ?
C28 C27 C32 . . 119.6(3) ?
C29 C28 C27 . . 121.1(4) ?
C29 C28 H28A . . 119.4 ?
C27 C28 H28A . . 119.4 ?
C28 C29 C30 . . 120.2(3) ?
C28 C29 H29A . . 119.9 ?
C30 C29 H29A . . 119.9 ?
C31 C30 C29 . . 118.2(3) ?
C31 C30 N3 . . 117.2(3) ?
C29 C30 N3 . . 124.6(3) ?
C30 C31 C32 . . 122.3(4) ?
C30 C31 H31A . . 118.8 ?
C32 C31 H31A . . 118.8 ?
C27 C32 C31 . . 118.5(4) ?
C27 C32 H32A . . 120.7 ?
C31 C32 H32A . . 120.7 ?
C34 C33 C38 . . 118.6(3) ?
C34 C33 N4 . . 123.6(3) ?
C38 C33 N4 . . 117.7(3) ?
C35 C34 C33 . . 120.8(4) ?
C35 C34 H34A . . 119.6 ?
C33 C34 H34A . . 119.6 ?
C36 C35 C34 . . 119.9(4) ?
C36 C35 H35A . . 120.1 ?
C34 C35 H35A . . 120.1 ?
C35 C36 C37 . . 121.5(4) ?
C35 C36 H36A . . 119.3 ?
C37 C36 H36A . . 119.3 ?
C38 C37 C36 . . 118.3(4) ?
C38 C37 H37A . . 120.9 ?
C36 C37 H37A . . 120.9 ?
O6 C38 C37 . . 122.8(3) ?
O6 C38 C33 . . 116.3(3) ?
C37 C38 C33 . . 120.9(3) ?
O6 C39 C40 . . 108.2(3) ?
O6 C39 H39A . . 110.1 ?
C40 C39 H39A . . 110.1 ?
O6 C39 H39B . . 110.1 ?
C40 C39 H39B . . 110.1 ?
H39A C39 H39B . . 108.4 ?
C39 C40 H40A . . 109.5 ?
C39 C40 H40B . . 109.5 ?
H40A C40 H40B . . 109.5 ?
C39 C40 H40C . . 109.5 ?
H40A C40 H40C . . 109.5 ?
H40B C40 H40C . . 109.5 ?

loop_
_geom_bond_atom_site_label_1
_geom_bond_atom_site_label_2
_geom_bond_site_symmetry_2
_geom_bond_distance
_geom_bond_publ_flag
OW HWB . 0.8500 ?
OW HWA . 0.8500 ?
O1 C1 . 1.424(5) ?
O1 H1A . 0.8499 ?
O2 C7 . 1.371(4) ?
O2 C6 . 1.436(4) ?
O3 C18 . 1.359(4) ?
O3 C19 . 1.415(4) ?
N1 N2 . 1.234(4) ?
N1 C10 . 1.434(4) ?
N2 C13 . 1.425(4) ?
C1 C2 . 1.497(5) ?
C1 H1C . 0.9700 ?
C1 H1D . 0.9700 ?
C2 C3 . 1.513(5) ?
C2 H2B . 0.9700 ?
C2 H2C . 0.9700 ?
C3 C4 . 1.513(5) ?
C3 H3A . 0.9700 ?
C3 H3B . 0.9700 ?
C4 C5 . 1.516(5) ?
C4 H4A . 0.9700 ?
C4 H4B . 0.9700 ?
C5 C6 . 1.504(5) ?
C5 H5A . 0.9700 ?
C5 H5B . 0.9700 ?
C6 H6A . 0.9700 ?
C6 H6B . 0.9700 ?
C7 C8 . 1.358(5) ?
C7 C12 . 1.388(5) ?
C8 C9 . 1.383(5) ?
C8 H8A . 0.9300 ?
C9 C10 . 1.373(5) ?
C9 H9A . 0.9300 ?
C10 C11 . 1.364(5) ?
C11 C12 . 1.357(5) ?
C11 H11A . 0.9300 ?
C12 H12A . 0.9300 ?
C13 C14 . 1.372(5) ?
C13 C18 . 1.399(5) ?
C14 C15 . 1.387(5) ?
C14 H14A . 0.9300 ?
C15 C16 . 1.382(5) ?
C15 H15A . 0.9300 ?
C16 C17 . 1.365(5) ?
C16 H16A . 0.9300 ?
C17 C18 . 1.392(5) ?
C17 H17A . 0.9300 ?
C19 C20 . 1.501(5) ?
C19 H19A . 0.9700 ?
C19 H19B . 0.9700 ?
C20 H20A . 0.9600 ?
C20 H20B . 0.9600 ?
C20 H20C . 0.9600 ?
O4 C21 . 1.417(4) ?
O4 H4C . 0.8501 ?
O5 C27 . 1.368(4) ?
O5 C26 . 1.417(4) ?
O6 C38 . 1.376(4) ?
O6 C39 . 1.419(4) ?
N3 N4 . 1.234(4) ?
N3 C30 . 1.414(4) ?
N4 C33 . 1.422(4) ?
C21 C22 . 1.492(5) ?
C21 H21A . 0.9700 ?
C21 H21B . 0.9700 ?
C22 C23 . 1.513(5) ?
C22 H22A . 0.9700 ?
C22 H22B . 0.9700 ?
C23 C24 . 1.512(4) ?
C23 H23A . 0.9700 ?
C23 H23B . 0.9700 ?
C24 C25 . 1.511(5) ?
C24 H24A . 0.9700 ?
C24 H24B . 0.9700 ?
C25 C26 . 1.499(5) ?
C25 H25A . 0.9700 ?
C25 H25B . 0.9700 ?
C26 H26A . 0.9700 ?
C26 H26B . 0.9700 ?
C27 C28 . 1.375(5) ?
C27 C32 . 1.378(5) ?
C28 C29 . 1.357(5) ?
C28 H28A . 0.9300 ?
C29 C30 . 1.394(5) ?
C29 H29A . 0.9300 ?
C30 C31 . 1.359(5) ?
C31 C32 . 1.384(5) ?
C31 H31A . 0.9300 ?
C32 H32A . 0.9300 ?
C33 C34 . 1.389(4) ?
C33 C38 . 1.393(5) ?
C34 C35 . 1.382(5) ?
C34 H34A . 0.9300 ?
C35 C36 . 1.355(5) ?
C35 H35A . 0.9300 ?
C36 C37 . 1.397(5) ?
C36 H36A . 0.9300 ?
C37 C38 . 1.390(5) ?
C37 H37A . 0.9300 ?
C39 C40 . 1.507(5) ?
C39 H39A . 0.9700 ?
C39 H39B . 0.9700 ?
C40 H40A . 0.9600 ?
C40 H40B . 0.9600 ?
C40 H40C . 0.9600 ?

loop_
_geom_hbond_atom_site_label_D
_geom_hbond_atom_site_label_H
_geom_hbond_atom_site_label_A
_geom_hbond_site_symmetry_A
_geom_hbond_distance_DH
_geom_hbond_distance_HA
_geom_hbond_distance_DA
_geom_hbond_angle_DHA
OW HWB O4 . 0.85 2.32 2.713(4) 109
OW HWA O4 . 0.85 2.31 2.713(4) 110
O1 H1A OW 1_456 0.85 2.14 2.768(4) 130
O4 H4C O1 1_554 0.85 2.16 2.753(4) 127
C15 H15A O2 1_545 0.93 2.59 3.494(5) 166
C35 H35A O5 1_545 0.93 2.57 3.487(5) 170
C40 H40C OW 2_665 0.96 2.59 3.332(5) 134

loop_
_geom_torsion_atom_site_label_1
_geom_torsion_atom_site_label_2
_geom_torsion_atom_site_label_3
_geom_torsion_atom_site_label_4
_geom_torsion_site_symmetry_1
_geom_torsion_site_symmetry_2
_geom_torsion_site_symmetry_3
_geom_torsion_site_symmetry_4
_geom_torsion
_geom_torsion_publ_flag
C10 N1 N2 C13 . . . . -178.7(3) ?
O1 C1 C2 C3 . . . . -178.4(3) ?
C1 C2 C3 C4 . . . . -175.2(3) ?
C2 C3 C4 C5 . . . . -178.0(3) ?
C3 C4 C5 C6 . . . . 176.6(3) ?
C7 O2 C6 C5 . . . . 178.7(3) ?
C4 C5 C6 O2 . . . . 179.6(3) ?
C6 O2 C7 C8 . . . . 2.4(6) ?
C6 O2 C7 C12 . . . . -177.3(4) ?
O2 C7 C8 C9 . . . . 179.7(4) ?
C12 C7 C8 C9 . . . . -0.6(7) ?
C7 C8 C9 C10 . . . . 0.0(7) ?
C8 C9 C10 C11 . . . . 1.4(6) ?
C8 C9 C10 N1 . . . . 179.9(4) ?
N2 N1 C10 C11 . . . . -2.5(5) ?
N2 N1 C10 C9 . . . . 179.1(4) ?
C9 C10 C11 C12 . . . . -2.1(6) ?
N1 C10 C11 C12 . . . . 179.6(4) ?
C10 C11 C12 C7 . . . . 1.4(7) ?
C8 C7 C12 C11 . . . . 0.0(7) ?
O2 C7 C12 C11 . . . . 179.6(4) ?
N1 N2 C13 C14 . . . . 5.6(5) ?
N1 N2 C13 C18 . . . . -176.5(3) ?
C18 C13 C14 C15 . . . . 0.1(5) ?
N2 C13 C14 C15 . . . . 177.9(3) ?
C13 C14 C15 C16 . . . . 0.0(6) ?
C14 C15 C16 C17 . . . . 0.3(6) ?
C15 C16 C17 C18 . . . . -0.6(6) ?
C19 O3 C18 C17 . . . . -5.3(5) ?
C19 O3 C18 C13 . . . . 173.6(3) ?
C16 C17 C18 O3 . . . . 179.5(3) ?
C16 C17 C18 C13 . . . . 0.7(5) ?
C14 C13 C18 O3 . . . . -179.4(3) ?
N2 C13 C18 O3 . . . . 2.6(4) ?
C14 C13 C18 C17 . . . . -0.4(5) ?
N2 C13 C18 C17 . . . . -178.5(3) ?
C18 O3 C19 C20 . . . . -173.9(3) ?
C30 N3 N4 C33 . . . . 179.5(3) ?
O4 C21 C22 C23 . . . . -176.3(3) ?
C21 C22 C23 C24 . . . . 176.3(4) ?
C22 C23 C24 C25 . . . . -178.0(3) ?
C23 C24 C25 C26 . . . . 175.7(3) ?
C27 O5 C26 C25 . . . . -179.4(3) ?
C24 C25 C26 O5 . . . . 177.0(3) ?
C26 O5 C27 C28 . . . . -176.6(3) ?
C26 O5 C27 C32 . . . . 4.0(6) ?
O5 C27 C28 C29 . . . . -179.4(4) ?
C32 C27 C28 C29 . . . . -0.1(6) ?
C27 C28 C29 C30 . . . . 0.1(6) ?
C28 C29 C30 C31 . . . . -0.5(6) ?
C28 C29 C30 N3 . . . . -178.9(4) ?
N4 N3 C30 C31 . . . . 176.6(4) ?
N4 N3 C30 C29 . . . . -5.1(6) ?
C29 C30 C31 C32 . . . . 0.8(7) ?
N3 C30 C31 C32 . . . . 179.3(4) ?
O5 C27 C32 C31 . . . . 179.7(4) ?
C28 C27 C32 C31 . . . . 0.4(6) ?
C30 C31 C32 C27 . . . . -0.8(7) ?
N3 N4 C33 C34 . . . . 4.0(5) ?
N3 N4 C33 C38 . . . . -176.9(3) ?
C38 C33 C34 C35 . . . . 0.7(5) ?
N4 C33 C34 C35 . . . . 179.8(3) ?
C33 C34 C35 C36 . . . . -0.6(6) ?
C34 C35 C36 C37 . . . . 0.4(6) ?
C35 C36 C37 C38 . . . . -0.3(6) ?
C39 O6 C38 C37 . . . . -4.8(5) ?
C39 O6 C38 C33 . . . . 174.0(3) ?
C36 C37 C38 O6 . . . . 179.2(3) ?
C36 C37 C38 C33 . . . . 0.4(5) ?
C34 C33 C38 O6 . . . . -179.4(3) ?
N4 C33 C38 O6 . . . . 1.4(5) ?
C34 C33 C38 C37 . . . . -0.6(5) ?
N4 C33 C38 C37 . . . . -179.8(3) ?
C38 O6 C39 C40 . . . . -169.8(3) ?

loop_
_cod_related_entry_id
_cod_related_entry_database
_cod_related_entry_code
1 ChemSpider 30655718
